data_7708543
loop_
_publ_author_name
'Dobrynin, Mikhail V.'
'Kasatkina, Svetlana'
'Baykov, Sergey'
'Savko, Polina'
'Antonov, Nikita'
'Mikherdov, Alexander S.'
'Boyarskiy, Vadim'
'Islamova, Regina M.'

_publ_section_title
;
 Deprotonated diaminocarbene platinum complexes for thermoresponsive
 luminescent silicone materials: both catalysts and luminophores
;
_journal_name_full 'Dalton Transactions'
_journal_paper_doi 10.1039/D1DT02823E
_journal_year 2021
_chemical_formula_moiety 'C30 H30 Cl N5 O Pt'
_chemical_formula_sum 'C30 H30 Cl N5 O Pt'
_chemical_formula_weight 707.13
_space_group_crystal_system tetragonal
_space_group_IT_number 96
_space_group_name_Hall 'P 4nw 2abw'
_space_group_name_H-M_alt 'P 43 21 2'
_atom_sites_solution_hydrogens geom
_atom_sites_solution_primary dual
_audit_creation_date 2021-05-03
_audit_creation_method
;
Olex2 1.2
(compiled 2018.05.29 svn.r3508 for OlexSys, GUI svn.r5506)
;
_audit_update_record
;
2021-08-10 deposited with the CCDC.	2021-10-11 downloaded from the CCDC.
;
_cell_angle_alpha 90
_cell_angle_beta 90
_cell_angle_gamma 90
_cell_formula_units_Z 8
_cell_length_a 14.11700(10)
_cell_length_b 14.11700(10)
_cell_length_c 27.4755(3)
_cell_measurement_reflns_used 62658
_cell_measurement_temperature 100(2)
_cell_measurement_theta_max 76.3880
_cell_measurement_theta_min 3.1770
_cell_volume 5475.58(8)
_computing_cell_refinement 'CrysAlisPro 1.171.41.95a (Rigaku OD, 2021)'
_computing_data_collection 'CrysAlisPro 1.171.41.95a (Rigaku OD, 2021)'
_computing_data_reduction 'CrysAlisPro 1.171.41.95a (Rigaku OD, 2021)'
_computing_molecular_graphics 'Olex2 (Dolomanov et al., 2009)'
_computing_publication_material 'Olex2 (Dolomanov et al., 2009)'
_computing_structure_refinement 'ShelXL (Sheldrick, 2015)'
_computing_structure_solution 'ShelXT (Sheldrick, 2015)'
_diffrn_ambient_environment N~2~
_diffrn_ambient_temperature 100(2)
_diffrn_detector 'Hybrid Pixel Array Detector'
_diffrn_detector_area_resol_mean 10.0000
_diffrn_detector_type HyPix
_diffrn_measured_fraction_theta_full 0.999
_diffrn_measured_fraction_theta_max 0.993
_diffrn_measurement_details
;
List of Runs (angles in degrees, time in seconds):

  # Type    Start    End  Width  t~exp~   \w     \q     \k     \f   Frames
#--------------------------------------------------------------------------
  1  \w    -25.00   1.00   0.50    0.15    --  -47.13  52.00  47.00   52
  2  \w   -117.00 -87.00   0.50    0.15    --  -47.13 -52.00 -97.00   60
  3  \w    -15.00  40.00   0.50    0.15    --   47.13 -52.00 -97.00  110
  4  \w     38.00 112.00   0.50    0.15    --   47.13  52.00  47.00  148
  5  \w   -177.00-103.00   0.50    0.60    -- -105.31 -52.00 -97.00  148
  6  \w    -58.00 -33.00   0.50    0.60    -- -105.31  52.00  47.00   50
  7  \w     33.00  58.00   0.50    0.60    --  105.31 -52.00 -97.00   50
  8  \w     95.00 178.00   0.50    0.60    --  105.31  52.00  47.00  166
  9  \w    -95.00 -44.00   0.50    0.15    --  -47.13 125.00  60.00  102
 10  \w   -121.00 -34.00   0.50    0.15    --  -47.13 -19.00 120.00  174
 11  \w    -66.00  19.00   0.50    0.15    --  -47.13  77.00 -60.00  170
 12  \w     14.00  39.00   0.50    0.15    --   47.13-125.00 -90.00   50
 13  \w     69.00  95.00   0.50    0.15    --   47.13-125.00 -90.00   52
 14  \w     74.00 119.00   0.50    0.15    --   47.13 125.00-150.00   90
 15  \w    -27.00   4.00   0.50    0.15    --   47.13 -19.00 120.00   62
 16  \w   -128.00 -94.00   0.50    0.60    -- -105.31 148.00-139.50   68
 17  \w    -92.00 -47.00   0.50    0.60    -- -105.31  77.00  60.00   90
 18  \w   -106.00 -51.00   0.50    0.60    -- -105.31  77.00 -30.00  110
 19  \w    -70.00 -38.00   0.50    0.60    -- -105.31  61.00 -90.00   64
 20  \w   -174.00-130.00   0.50    0.60    -- -105.31 -61.00   0.00   88
 21  \w   -108.00 -69.00   0.50    0.60    -- -105.31 110.00-167.40   78
 22  \w   -176.00 -90.00   0.50    0.60    -- -105.31 -61.00 -30.00  172
 23  \w   -110.00 -38.00   0.50    0.60    -- -105.31 125.00-180.00  144
 24  \w   -107.00 -39.00   0.50    0.60    -- -105.31 110.00 -23.93  136
 25  \w    -67.00 -34.00   0.50    0.60    -- -105.31  77.00-150.00   66
 26  \w   -110.00 -79.00   0.50    0.60    -- -105.31 119.00  86.87   62
 27  \w   -107.00 -69.00   0.50    0.60    -- -105.31 105.00 172.64   76
 28  \w   -105.00 -79.00   0.50    0.60    -- -105.31  77.00-150.00   52
 29  \w   -153.00 -96.00   0.50    0.60    -- -105.31 -45.00 150.00  114
 30  \w   -101.00 -58.00   0.50    0.60    -- -105.31  77.00  30.00   86
 31  \w    -82.00 -41.00   0.50    0.60    -- -105.31 148.00-139.50   82
 32  \w     41.00  70.00   0.50    0.60    --  105.31 -61.00  90.00   58
 33  \w     63.00 117.00   0.50    0.60    --  105.31-133.00  85.71  108
 34  \w     39.00  68.00   0.50    0.60    --  105.31 -61.00-150.00   58
 35  \w     94.00 176.00   0.50    0.60    --  105.31  45.00 -30.00  164
 36  \w     36.00 107.00   0.50    0.60    --  105.31-125.00 150.00  142
 37  \w     35.00  76.00   0.50    0.60    --  105.31-125.00-150.00   82
 38  \w     71.00  96.00   0.50    0.60    --  105.31-133.00 -32.78   50
 39  \w     59.00 101.00   0.50    0.60    --  105.31 -94.00  60.00   84
 40  \w    132.00 178.00   0.50    0.60    --  105.31  30.00-180.00   92
 41  \w     94.00 173.00   0.50    0.60    --  105.31  45.00   0.00  158
 42  \w     93.00 123.00   0.50    0.60    --  105.31  30.00-180.00   60
 43  \w     38.00 107.00   0.50    0.60    --  105.31-110.00  92.49  138
 44  \w     35.00  63.00   0.50    0.60    --  105.31 -61.00  60.00   56
 45  \w     53.00  78.00   0.50    0.15    --   47.13  52.00  47.00   50
 46  \w    -43.00 -18.00   0.50    0.15    --    8.00 132.00 107.23   50
 47  \w    -42.00 -15.00   0.50    0.15    --    8.00 129.00  39.69   54
 48  \w    -28.00  -3.00   0.50    0.15    --   12.00 111.00 172.22   50
 49  \w    -18.00   7.00   0.50    0.15    --   16.00 100.00 -26.36   50
 50  \w     -1.00  26.00   0.50    0.15    --   24.00  84.00-101.88   54
 51  \w      1.00  26.00   0.50    0.15    --   32.00  94.00 -33.39   50
 52  \w     16.00  41.00   0.50    0.15    --   44.00  89.00  81.67   50
 53  \w     15.00  40.00   0.50    0.15    --   44.00  90.00-142.38   50
 54  \w     15.00  40.00   0.50    0.15    --   44.00  90.00 -37.47   50
 55  \w     16.00  41.00   0.50    0.15    --   44.00  89.00  -0.54   50
 56  \w     14.00  39.00   0.50    0.15    --   44.00  92.00 154.90   50
 57  \w     11.00  37.00   0.50    0.15    --   47.13 -37.00 120.00   52
 58  \w     30.00  75.00   0.50    0.15    --   52.00  77.00-157.37   90
 59  \w     29.00  83.00   0.50    0.15    --   52.00  77.00 -79.45  108
 60  \w     80.00 106.00   0.50    0.15    --   52.00  77.00-157.37   52
 61  \w     35.00  63.00   0.50    0.15    --   56.00  74.00  12.65   56
 62  \w     34.00  74.00   0.50    0.15    --   56.00  76.00 -40.33   80
;
_diffrn_measurement_device 'four-circle diffractometer'
_diffrn_measurement_device_type 'XtaLAB Synergy, Single source at home/near, HyPix'
_diffrn_measurement_method '\w scans'
_diffrn_orient_matrix_type 'CrysAlisPro convention (1999,Acta A55,543-557)'
_diffrn_orient_matrix_UB_11 -0.0845632000
_diffrn_orient_matrix_UB_12 0.0270749000
_diffrn_orient_matrix_UB_13 0.0325383000
_diffrn_orient_matrix_UB_21 0.0115068000
_diffrn_orient_matrix_UB_22 0.1043825000
_diffrn_orient_matrix_UB_23 -0.0149453000
_diffrn_orient_matrix_UB_31 -0.0682265000
_diffrn_orient_matrix_UB_32 -0.0159627000
_diffrn_orient_matrix_UB_33 -0.0431368000
_diffrn_radiation_monochromator mirror
_diffrn_radiation_probe x-ray
_diffrn_radiation_type CuK\a
_diffrn_radiation_wavelength 1.54184
_diffrn_reflns_av_R_equivalents 0.0777
_diffrn_reflns_av_unetI/netI 0.0218
_diffrn_reflns_Laue_measured_fraction_full 0.999
_diffrn_reflns_Laue_measured_fraction_max 0.993
_diffrn_reflns_limit_h_max 17
_diffrn_reflns_limit_h_min -17
_diffrn_reflns_limit_k_max 17
_diffrn_reflns_limit_k_min -17
_diffrn_reflns_limit_l_max 32
_diffrn_reflns_limit_l_min -34
_diffrn_reflns_number 93936
_diffrn_reflns_point_group_measured_fraction_full 1.000
_diffrn_reflns_point_group_measured_fraction_max 0.991
_diffrn_reflns_theta_full 67.684
_diffrn_reflns_theta_max 76.745
_diffrn_reflns_theta_min 3.520
_diffrn_source 'micro-focus sealed X-ray tube'
_diffrn_source_type 'PhotonJet (Cu) X-ray Source'
_exptl_absorpt_coefficient_mu 10.742
_exptl_absorpt_correction_T_max 1.00000
_exptl_absorpt_correction_T_min 0.49543
_exptl_absorpt_correction_type multi-scan
_exptl_absorpt_process_details
;
CrysAlisPro 1.171.41.95a (Rigaku Oxford Diffraction, 2021)
Empirical absorption correction using spherical harmonics,
implemented in SCALE3 ABSPACK scaling algorithm.
;
_exptl_crystal_colour 'metallic orange'
_exptl_crystal_colour_lustre metallic
_exptl_crystal_colour_primary orange
_exptl_crystal_density_diffrn 1.716
_exptl_crystal_description prism
_exptl_crystal_F_000 2784
_exptl_crystal_recrystallization_method 'Re-crystallisation from solvent: 1,2-dichloroethane'
_exptl_crystal_size_max 0.19
_exptl_crystal_size_mid 0.18
_exptl_crystal_size_min 0.12
_refine_diff_density_max 0.871
_refine_diff_density_min -1.234
_refine_diff_density_rms 0.092
_refine_ls_abs_structure_details
;
 Flack x determined using 2221 quotients [(I+)-(I-)]/[(I+)+(I-)]
 (Parsons, Flack and Wagner, Acta Cryst. B69 (2013) 249-259).
;
_refine_ls_abs_structure_Flack -0.017(12)
_refine_ls_extinction_method none
_refine_ls_goodness_of_fit_ref 1.045
_refine_ls_hydrogen_treatment constr
_refine_ls_matrix_type full
_refine_ls_number_parameters 349
_refine_ls_number_reflns 5721
_refine_ls_number_restraints 0
_refine_ls_restrained_S_all 1.045
_refine_ls_R_factor_all 0.0372
_refine_ls_R_factor_gt 0.0354
_refine_ls_shift/su_max 0.001
_refine_ls_shift/su_mean 0.000
_refine_ls_structure_factor_coef Fsqd
_refine_ls_weighting_details 'w=1/[\s^2^(Fo^2^)+(0.0286P)^2^+22.2399P] where P=(Fo^2^+2Fc^2^)/3'
_refine_ls_weighting_scheme calc
_refine_ls_wR_factor_gt 0.0822
_refine_ls_wR_factor_ref 0.0832
_reflns_Friedel_coverage 0.722
_reflns_Friedel_fraction_full 1.000
_reflns_Friedel_fraction_max 0.988
_reflns_number_gt 5492
_reflns_number_total 5721
_reflns_threshold_expression 'I > 2\s(I)'
_cod_data_source_file d1dt02823e2.cif
_cod_data_source_block bsc-461
_cod_original_cell_volume 5475.58(10)
_cod_database_code 7708543
_shelx_shelxl_version_number 2018/3
_chemical_oxdiff_formula 'C30 H30 Cl N5 O Pt '
_shelx_space_group_comment
;
The symmetry employed for this shelxl refinement is uniquely defined
by the following loop, which should always be used as a source of
symmetry information in preference to the above space-group names.
They are only intended as comments.
;
_shelx_estimated_absorpt_t_max 0.359
_shelx_estimated_absorpt_t_min 0.235
_reflns_odcompleteness_completeness 99.97
_reflns_odcompleteness_iscentric 1
_reflns_odcompleteness_theta 66.97
_olex2_refinement_description
;
1. Fixed Uiso
 At 1.2 times of:
  All C(H) groups
 At 1.5 times of:
  All C(H,H,H) groups
2.a Aromatic/amide H refined with riding coordinates:
 C1(H1), C2(H2), C29(H29), C27(H27), C30(H30), C11(H11), C28(H28), C20(H20),
 C10(H10), C19(H19), C9(H9), C18(H18)
2.b Idealised Me refined as rotating group:
 C22(H22A,H22B,H22C), C13(H13A,H13B,H13C), C23(H23A,H23B,H23C), C25(H25A,H25B,
 H25C), C14(H14A,H14B,H14C), C26(H26A,H26B,H26C)
;
_olex2_submission_special_instructions 'No special instructions were received'
_oxdiff_exptl_absorpt_empirical_details
;
Empirical correction (ABSPACK) includes:
- Absorption correction using spherical harmonics
- Frame scaling
;
_oxdiff_exptl_absorpt_empirical_full_max 1.973
_oxdiff_exptl_absorpt_empirical_full_min 0.650

loop_
_space_group_symop_operation_xyz
'x, y, z'
'-x, -y, z+1/2'
'-y+1/2, x+1/2, z+3/4'
'y+1/2, -x+1/2, z+1/4'
'-x+1/2, y+1/2, -z+3/4'
'x+1/2, -y+1/2, -z+1/4'
'y, x, -z'
'-y, -x, -z+1/2'

loop_
_atom_site_label
_atom_site_type_symbol
_atom_site_fract_x
_atom_site_fract_y
_atom_site_fract_z
_atom_site_U_iso_or_equiv
_atom_site_adp_type
_atom_site_occupancy
_atom_site_site_symmetry_order
_atom_site_calc_flag
_atom_site_refinement_flags_posn
_atom_site_refinement_flags_adp
_atom_site_refinement_flags_occupancy
_atom_site_disorder_assembly
_atom_site_disorder_group
Pt1 Pt 0.49200(2) 0.68623(2) 0.24705(2) 0.03699(10) Uani 1 1 d . . . . .
Cl1 Cl 0.50798(19) 0.62877(16) 0.16600(7) 0.0530(5) Uani 1 1 d . . . . .
N2 N 0.4143(5) 0.8268(5) 0.3101(3) 0.0415(16) Uani 1 1 d . . . . .
N1 N 0.3863(5) 0.7797(5) 0.2311(2) 0.0391(15) Uani 1 1 d . . . . .
C16 C 0.7142(7) 0.4695(6) 0.2716(3) 0.0421(19) Uani 1 1 d . . . . .
N3 N 0.5404(5) 0.7593(5) 0.3478(2) 0.0373(15) Uani 1 1 d . . . . .
O1 O 0.4820(6) 0.9726(5) 0.3251(3) 0.0660(19) Uani 1 1 d . . . . .
C1 C 0.3389(6) 0.7819(7) 0.1877(3) 0.045(2) Uani 1 1 d . . . . .
H1 H 0.355220 0.737436 0.163142 0.054 Uiso 1 1 calc R . . . .
C7 C 0.6257(6) 0.7072(6) 0.3523(3) 0.0427(19) Uani 1 1 d . . . . .
C6 C 0.4876(6) 0.7568(6) 0.3100(3) 0.0417(18) Uani 1 1 d . . . . .
C3 C 0.2429(6) 0.9097(7) 0.2152(3) 0.046(2) Uani 1 1 d . . . . .
C2 C 0.2698(7) 0.8450(7) 0.1788(3) 0.048(2) Uani 1 1 d . . . . .
H2 H 0.239199 0.845986 0.148055 0.058 Uiso 1 1 calc R . . . .
C29 C 0.1861(6) 1.0318(6) 0.2896(4) 0.051(2) Uani 1 1 d . . . . .
H29 H 0.165506 1.072912 0.314847 0.061 Uiso 1 1 calc R . . . .
C5 C 0.3632(6) 0.8384(6) 0.2671(3) 0.0393(17) Uani 1 1 d . . . . .
C27 C 0.1691(6) 0.9773(6) 0.2079(3) 0.050(2) Uani 1 1 d . . . . .
H27 H 0.138068 0.980610 0.177289 0.060 Uiso 1 1 calc R . . . .
C17 C 0.7911(7) 0.4843(6) 0.2401(3) 0.049(2) Uani 1 1 d . . . . .
C30 C 0.2575(6) 0.9691(7) 0.2984(4) 0.049(2) Uani 1 1 d . . . . .
H30 H 0.286156 0.966927 0.329698 0.059 Uiso 1 1 calc R . . . .
C12 C 0.6304(7) 0.6323(7) 0.3862(3) 0.0440(18) Uani 1 1 d . . . . .
C21 C 0.7046(7) 0.3916(6) 0.3022(3) 0.047(2) Uani 1 1 d . . . . .
C4 C 0.2891(6) 0.9072(6) 0.2614(3) 0.0434(18) Uani 1 1 d . . . . .
N4 N 0.6422(6) 0.5378(5) 0.2698(2) 0.0419(16) Uani 1 1 d . . . . .
C11 C 0.7160(7) 0.5862(7) 0.3929(4) 0.054(2) Uani 1 1 d . . . . .
H11 H 0.720759 0.535778 0.415678 0.064 Uiso 1 1 calc R . . . .
C28 C 0.1428(6) 1.0364(7) 0.2437(4) 0.054(2) Uani 1 1 d . . . . .
H28 H 0.094359 1.081727 0.237945 0.065 Uiso 1 1 calc R . . . .
C22 C 0.7966(8) 0.5703(7) 0.2072(4) 0.055(2) Uani 1 1 d . . . . .
H22A H 0.741857 0.570912 0.185265 0.082 Uiso 1 1 calc GR . . . .
H22B H 0.855044 0.567707 0.188057 0.082 Uiso 1 1 calc GR . . . .
H22C H 0.796334 0.627975 0.227092 0.082 Uiso 1 1 calc GR . . . .
N5 N 0.4109(6) 0.9006(6) 0.3877(3) 0.052(2) Uani 1 1 d . . . . .
C8 C 0.7064(6) 0.7385(6) 0.3270(3) 0.043(2) Uani 1 1 d . . . . .
C13 C 0.7028(7) 0.8225(7) 0.2943(3) 0.053(2) Uani 1 1 d . . . . .
H13A H 0.668560 0.806091 0.264402 0.080 Uiso 1 1 calc GR . . . .
H13B H 0.767448 0.842148 0.286031 0.080 Uiso 1 1 calc GR . . . .
H13C H 0.670115 0.874581 0.310808 0.080 Uiso 1 1 calc GR . . . .
C20 C 0.7756(7) 0.3247(7) 0.3005(3) 0.053(2) Uani 1 1 d . . . . .
H20 H 0.771665 0.269823 0.320398 0.064 Uiso 1 1 calc R . . . .
C10 C 0.7961(7) 0.6140(8) 0.3658(4) 0.057(2) Uani 1 1 d . . . . .
H10 H 0.854196 0.581035 0.369942 0.069 Uiso 1 1 calc R . . . .
C19 C 0.8516(7) 0.3368(7) 0.2704(3) 0.055(2) Uani 1 1 d . . . . .
H19 H 0.899564 0.289595 0.269871 0.066 Uiso 1 1 calc R . . . .
C23 C 0.6213(8) 0.3807(7) 0.3357(3) 0.050(2) Uani 1 1 d . . . . .
H23A H 0.631524 0.418674 0.365069 0.075 Uiso 1 1 calc GR . . . .
H23B H 0.614255 0.313880 0.344704 0.075 Uiso 1 1 calc GR . . . .
H23C H 0.563727 0.402334 0.319149 0.075 Uiso 1 1 calc GR . . . .
C9 C 0.7913(7) 0.6883(8) 0.3336(4) 0.054(2) Uani 1 1 d . . . . .
H9 H 0.845978 0.705931 0.315617 0.065 Uiso 1 1 calc R . . . .
C15 C 0.5873(6) 0.5962(6) 0.2645(3) 0.0401(16) Uani 1 1 d . . . . .
C18 C 0.8617(7) 0.4164(7) 0.2400(3) 0.053(2) Uani 1 1 d . . . . .
H18 H 0.915887 0.423441 0.219849 0.064 Uiso 1 1 calc R . . . .
C24 C 0.4377(8) 0.9059(7) 0.3428(4) 0.056(2) Uani 1 1 d . . . . .
C25 C 0.3601(8) 0.8150(9) 0.4071(3) 0.063(3) Uani 1 1 d . . . . .
H25A H 0.341214 0.774041 0.379992 0.094 Uiso 1 1 calc GR . . . .
H25B H 0.303671 0.835165 0.425094 0.094 Uiso 1 1 calc GR . . . .
H25C H 0.402364 0.779897 0.428945 0.094 Uiso 1 1 calc GR . . . .
C14 C 0.5446(7) 0.6048(7) 0.4149(3) 0.052(2) Uani 1 1 d . . . . .
H14A H 0.517630 0.661166 0.430392 0.077 Uiso 1 1 calc GR . . . .
H14B H 0.562511 0.558726 0.439902 0.077 Uiso 1 1 calc GR . . . .
H14C H 0.497571 0.576521 0.393044 0.077 Uiso 1 1 calc GR . . . .
C26 C 0.4395(9) 0.9671(9) 0.4239(4) 0.075(4) Uani 1 1 d . . . . .
H26A H 0.508770 0.968224 0.425958 0.112 Uiso 1 1 calc GR . . . .
H26B H 0.413056 0.948395 0.455459 0.112 Uiso 1 1 calc GR . . . .
H26C H 0.416208 1.030216 0.415178 0.112 Uiso 1 1 calc GR . . . .

loop_
_atom_site_aniso_label
_atom_site_aniso_U_11
_atom_site_aniso_U_22
_atom_site_aniso_U_33
_atom_site_aniso_U_23
_atom_site_aniso_U_13
_atom_site_aniso_U_12
Pt1 0.04464(19) 0.03219(16) 0.03412(15) -0.00060(13) -0.00693(15) -0.00266(12)
Cl1 0.0728(15) 0.0503(11) 0.0358(9) -0.0074(8) -0.0107(10) 0.0061(11)
N2 0.041(4) 0.040(4) 0.043(4) -0.004(3) -0.005(3) 0.002(3)
N1 0.041(4) 0.030(3) 0.046(4) 0.009(3) -0.007(3) 0.000(3)
C16 0.053(5) 0.048(5) 0.026(3) -0.002(3) -0.011(3) 0.006(4)
N3 0.038(4) 0.043(4) 0.031(3) -0.006(3) -0.003(3) -0.005(3)
O1 0.068(5) 0.050(4) 0.080(5) 0.001(4) -0.001(4) -0.004(4)
C1 0.041(5) 0.050(5) 0.046(5) 0.009(4) -0.006(4) -0.008(4)
C7 0.044(5) 0.045(5) 0.040(4) -0.009(4) -0.003(4) -0.002(4)
C6 0.043(5) 0.034(4) 0.048(4) -0.006(3) 0.002(4) -0.011(4)
C3 0.041(5) 0.045(5) 0.051(5) 0.017(4) 0.003(4) -0.009(4)
C2 0.048(5) 0.050(5) 0.048(5) 0.016(4) -0.007(4) -0.010(4)
C29 0.039(5) 0.043(5) 0.071(6) 0.010(4) -0.001(4) 0.002(4)
C5 0.042(5) 0.030(4) 0.046(4) 0.005(3) -0.005(3) -0.006(3)
C27 0.044(5) 0.045(5) 0.060(5) 0.025(4) -0.003(4) 0.001(4)
C17 0.061(5) 0.040(4) 0.045(4) -0.009(4) -0.022(4) 0.002(4)
C30 0.038(5) 0.049(5) 0.060(5) 0.009(4) -0.005(4) 0.001(4)
C12 0.051(5) 0.040(5) 0.041(4) -0.007(4) -0.006(4) -0.004(3)
C21 0.059(6) 0.038(4) 0.043(4) -0.008(4) -0.023(4) 0.004(4)
C4 0.038(4) 0.040(4) 0.052(5) 0.010(4) -0.002(4) -0.009(3)
N4 0.048(4) 0.036(4) 0.041(3) 0.001(3) -0.010(3) 0.013(3)
C11 0.058(6) 0.048(5) 0.055(6) -0.009(4) -0.019(5) 0.000(4)
C28 0.038(4) 0.047(5) 0.077(6) 0.023(5) 0.001(5) 0.003(3)
C22 0.063(6) 0.054(6) 0.047(5) 0.001(4) -0.002(5) -0.002(5)
N5 0.057(5) 0.055(5) 0.043(4) -0.006(4) -0.002(4) 0.012(4)
C8 0.037(4) 0.050(5) 0.041(4) -0.012(4) -0.006(3) -0.003(4)
C13 0.045(5) 0.063(6) 0.053(5) -0.007(5) 0.003(4) -0.017(5)
C20 0.062(6) 0.050(5) 0.047(5) -0.001(4) -0.013(4) 0.003(5)
C10 0.048(6) 0.060(6) 0.064(6) -0.025(5) -0.017(5) 0.010(4)
C19 0.055(6) 0.051(6) 0.060(5) -0.008(5) -0.025(5) 0.015(4)
C23 0.069(6) 0.041(5) 0.040(4) -0.001(4) -0.011(4) -0.003(4)
C9 0.042(5) 0.066(6) 0.054(5) -0.025(5) -0.003(4) 0.003(5)
C15 0.054(6) 0.038(5) 0.029(3) -0.005(3) -0.003(3) -0.007(3)
C18 0.049(5) 0.061(6) 0.049(5) -0.009(4) -0.011(4) 0.007(4)
C24 0.056(6) 0.046(5) 0.066(6) 0.005(5) -0.005(5) -0.003(5)
C25 0.065(6) 0.078(7) 0.046(5) 0.015(5) 0.005(5) -0.002(6)
C14 0.061(6) 0.052(5) 0.042(5) 0.003(4) -0.011(4) -0.011(4)
C26 0.078(8) 0.080(9) 0.065(7) -0.032(6) -0.016(6) 0.032(7)

loop_
_atom_type_symbol
_atom_type_description
_atom_type_scat_dispersion_real
_atom_type_scat_dispersion_imag
_atom_type_scat_source
C C 0.0181 0.0091 'International Tables Vol C Tables 4.2.6.8 and 6.1.1.4'
H H 0.0000 0.0000 'International Tables Vol C Tables 4.2.6.8 and 6.1.1.4'
Cl Cl 0.3639 0.7018 'International Tables Vol C Tables 4.2.6.8 and 6.1.1.4'
N N 0.0311 0.0180 'International Tables Vol C Tables 4.2.6.8 and 6.1.1.4'
O O 0.0492 0.0322 'International Tables Vol C Tables 4.2.6.8 and 6.1.1.4'
Pt Pt -4.5932 6.9264 'International Tables Vol C Tables 4.2.6.8 and 6.1.1.4'

loop_
_geom_angle_atom_site_label_1
_geom_angle_atom_site_label_2
_geom_angle_atom_site_label_3
_geom_angle
_geom_angle_site_symmetry_1
_geom_angle_site_symmetry_3
_geom_angle_publ_flag
N1 Pt1 Cl1 95.1(2) . . ?
C6 Pt1 Cl1 169.4(2) . . ?
C6 Pt1 N1 80.8(3) . . ?
C15 Pt1 Cl1 86.6(2) . . ?
C15 Pt1 N1 177.2(3) . . ?
C15 Pt1 C6 97.8(3) . . ?
C6 N2 C24 111.3(7) . . ?
C5 N2 C6 117.0(7) . . ?
C5 N2 C24 122.9(7) . . ?
C1 N1 Pt1 124.1(6) . . ?
C5 N1 Pt1 115.0(5) . . ?
C5 N1 C1 120.9(7) . . ?
C21 C16 C17 124.5(8) . . ?
C21 C16 N4 119.5(9) . . ?
N4 C16 C17 115.9(8) . . ?
C6 N3 C7 123.5(7) . . ?
N1 C1 H1 119.0 . . ?
C2 C1 N1 121.9(9) . . ?
C2 C1 H1 119.0 . . ?
C12 C7 N3 119.1(8) . . ?
C8 C7 N3 118.9(8) . . ?
C8 C7 C12 121.6(8) . . ?
N2 C6 Pt1 111.7(6) . . ?
N3 C6 Pt1 134.3(7) . . ?
N3 C6 N2 113.6(7) . . ?
C2 C3 C27 122.2(9) . . ?
C2 C3 C4 119.5(8) . . ?
C4 C3 C27 118.3(9) . . ?
C1 C2 C3 119.9(9) . . ?
C1 C2 H2 120.1 . . ?
C3 C2 H2 120.1 . . ?
C30 C29 H29 119.6 . . ?
C30 C29 C28 120.8(10) . . ?
C28 C29 H29 119.6 . . ?
N2 C5 C4 123.4(8) . . ?
N1 C5 N2 115.5(7) . . ?
N1 C5 C4 121.1(7) . . ?
C3 C27 H27 119.5 . . ?
C28 C27 C3 121.0(9) . . ?
C28 C27 H27 119.5 . . ?
C16 C17 C22 121.8(8) . . ?
C18 C17 C16 117.1(9) . . ?
C18 C17 C22 121.2(9) . . ?
C29 C30 H30 119.8 . . ?
C29 C30 C4 120.4(9) . . ?
C4 C30 H30 119.8 . . ?
C7 C12 C14 120.3(9) . . ?
C11 C12 C7 118.7(9) . . ?
C11 C12 C14 121.0(9) . . ?
C16 C21 C23 121.9(8) . . ?
C20 C21 C16 116.7(10) . . ?
C20 C21 C23 121.3(9) . . ?
C3 C4 C5 116.6(8) . . ?
C30 C4 C3 118.7(8) . . ?
C30 C4 C5 124.6(8) . . ?
C15 N4 C16 173.7(9) . . ?
C12 C11 H11 120.0 . . ?
C12 C11 C10 119.9(10) . . ?
C10 C11 H11 120.0 . . ?
C29 C28 H28 119.7 . . ?
C27 C28 C29 120.6(8) . . ?
C27 C28 H28 119.7 . . ?
C17 C22 H22A 109.5 . . ?
C17 C22 H22B 109.5 . . ?
C17 C22 H22C 109.5 . . ?
H22A C22 H22B 109.5 . . ?
H22A C22 H22C 109.5 . . ?
H22B C22 H22C 109.5 . . ?
C24 N5 C25 121.7(9) . . ?
C24 N5 C26 123.0(10) . . ?
C26 N5 C25 114.5(9) . . ?
C7 C8 C13 121.5(8) . . ?
C9 C8 C7 117.9(9) . . ?
C9 C8 C13 120.6(9) . . ?
C8 C13 H13A 109.5 . . ?
C8 C13 H13B 109.5 . . ?
C8 C13 H13C 109.5 . . ?
H13A C13 H13B 109.5 . . ?
H13A C13 H13C 109.5 . . ?
H13B C13 H13C 109.5 . . ?
C21 C20 H20 119.8 . . ?
C19 C20 C21 120.4(10) . . ?
C19 C20 H20 119.8 . . ?
C11 C10 H10 119.6 . . ?
C9 C10 C11 120.9(10) . . ?
C9 C10 H10 119.6 . . ?
C20 C19 H19 118.7 . . ?
C20 C19 C18 122.6(9) . . ?
C18 C19 H19 118.7 . . ?
C21 C23 H23A 109.5 . . ?
C21 C23 H23B 109.5 . . ?
C21 C23 H23C 109.5 . . ?
H23A C23 H23B 109.5 . . ?
H23A C23 H23C 109.5 . . ?
H23B C23 H23C 109.5 . . ?
C8 C9 H9 119.6 . . ?
C10 C9 C8 120.7(10) . . ?
C10 C9 H9 119.6 . . ?
N4 C15 Pt1 172.1(7) . . ?
C17 C18 C19 118.7(10) . . ?
C17 C18 H18 120.7 . . ?
C19 C18 H18 120.7 . . ?
O1 C24 N2 117.1(10) . . ?
O1 C24 N5 124.7(10) . . ?
N5 C24 N2 118.2(9) . . ?
N5 C25 H25A 109.5 . . ?
N5 C25 H25B 109.5 . . ?
N5 C25 H25C 109.5 . . ?
H25A C25 H25B 109.5 . . ?
H25A C25 H25C 109.5 . . ?
H25B C25 H25C 109.5 . . ?
C12 C14 H14A 109.5 . . ?
C12 C14 H14B 109.5 . . ?
C12 C14 H14C 109.5 . . ?
H14A C14 H14B 109.5 . . ?
H14A C14 H14C 109.5 . . ?
H14B C14 H14C 109.5 . . ?
N5 C26 H26A 109.5 . . ?
N5 C26 H26B 109.5 . . ?
N5 C26 H26C 109.5 . . ?
H26A C26 H26B 109.5 . . ?
H26A C26 H26C 109.5 . . ?
H26B C26 H26C 109.5 . . ?

loop_
_geom_bond_atom_site_label_1
_geom_bond_atom_site_label_2
_geom_bond_distance
_geom_bond_site_symmetry_2
_geom_bond_publ_flag
Pt1 Cl1 2.381(2) . ?
Pt1 N1 2.039(7) . ?
Pt1 C6 1.996(8) . ?
Pt1 C15 1.911(9) . ?
N2 C6 1.431(11) . ?
N2 C5 1.393(10) . ?
N2 C24 1.471(13) . ?
N1 C1 1.367(11) . ?
N1 C5 1.332(11) . ?
C16 C17 1.402(13) . ?
C16 C21 1.392(13) . ?
C16 N4 1.402(10) . ?
N3 C7 1.416(11) . ?
N3 C6 1.279(11) . ?
O1 C24 1.229(12) . ?
C1 H1 0.9500 . ?
C1 C2 1.344(13) . ?
C7 C12 1.412(13) . ?
C7 C8 1.405(12) . ?
C3 C2 1.405(14) . ?
C3 C27 1.428(12) . ?
C3 C4 1.427(12) . ?
C2 H2 0.9500 . ?
C29 H29 0.9500 . ?
C29 C30 1.362(12) . ?
C29 C28 1.403(14) . ?
C5 C4 1.436(11) . ?
C27 H27 0.9500 . ?
C27 C28 1.341(14) . ?
C17 C22 1.515(13) . ?
C17 C18 1.383(13) . ?
C30 H30 0.9500 . ?
C30 C4 1.415(13) . ?
C12 C11 1.385(14) . ?
C12 C14 1.496(13) . ?
C21 C20 1.378(13) . ?
C21 C23 1.501(14) . ?
N4 C15 1.142(11) . ?
C11 H11 0.9500 . ?
C11 C10 1.409(15) . ?
C28 H28 0.9500 . ?
C22 H22A 0.9800 . ?
C22 H22B 0.9800 . ?
C22 H22C 0.9800 . ?
N5 C24 1.292(14) . ?
N5 C25 1.504(14) . ?
N5 C26 1.427(13) . ?
C8 C13 1.489(13) . ?
C8 C9 1.404(13) . ?
C13 H13A 0.9800 . ?
C13 H13B 0.9800 . ?
C13 H13C 0.9800 . ?
C20 H20 0.9500 . ?
C20 C19 1.366(15) . ?
C10 H10 0.9500 . ?
C10 C9 1.375(15) . ?
C19 H19 0.9500 . ?
C19 C18 1.407(14) . ?
C23 H23A 0.9800 . ?
C23 H23B 0.9800 . ?
C23 H23C 0.9800 . ?
C9 H9 0.9500 . ?
C18 H18 0.9500 . ?
C25 H25A 0.9800 . ?
C25 H25B 0.9800 . ?
C25 H25C 0.9800 . ?
C14 H14A 0.9800 . ?
C14 H14B 0.9800 . ?
C14 H14C 0.9800 . ?
C26 H26A 0.9800 . ?
C26 H26B 0.9800 . ?
C26 H26C 0.9800 . ?

loop_
_geom_torsion_atom_site_label_1
_geom_torsion_atom_site_label_2
_geom_torsion_atom_site_label_3
_geom_torsion_atom_site_label_4
_geom_torsion
_geom_torsion_site_symmetry_1
_geom_torsion_site_symmetry_2
_geom_torsion_site_symmetry_3
_geom_torsion_site_symmetry_4
_geom_torsion_publ_flag
Pt1 N1 C1 C2 -179.8(7) . . . . ?
Pt1 N1 C5 N2 -0.3(9) . . . . ?
Pt1 N1 C5 C4 -179.2(6) . . . . ?
N2 C5 C4 C3 -179.4(8) . . . . ?
N2 C5 C4 C30 -1.8(14) . . . . ?
N1 C1 C2 C3 -1.7(13) . . . . ?
N1 C5 C4 C3 -0.6(12) . . . . ?
N1 C5 C4 C30 177.0(8) . . . . ?
C16 C17 C18 C19 1.2(12) . . . . ?
C16 C21 C20 C19 0.9(13) . . . . ?
N3 C7 C12 C11 -175.5(8) . . . . ?
N3 C7 C12 C14 3.6(12) . . . . ?
N3 C7 C8 C13 -2.4(12) . . . . ?
N3 C7 C8 C9 177.2(7) . . . . ?
C1 N1 C5 N2 177.6(7) . . . . ?
C1 N1 C5 C4 -1.3(12) . . . . ?
C7 N3 C6 Pt1 2.3(13) . . . . ?
C7 N3 C6 N2 -169.9(7) . . . . ?
C7 C12 C11 C10 -0.3(13) . . . . ?
C7 C8 C9 C10 -3.3(13) . . . . ?
C6 N2 C5 N1 2.6(11) . . . . ?
C6 N2 C5 C4 -178.5(8) . . . . ?
C6 N2 C24 O1 89.6(11) . . . . ?
C6 N2 C24 N5 -90.1(11) . . . . ?
C6 N3 C7 C12 -112.2(9) . . . . ?
C6 N3 C7 C8 75.1(11) . . . . ?
C3 C27 C28 C29 -1.2(14) . . . . ?
C2 C3 C27 C28 178.0(9) . . . . ?
C2 C3 C4 C5 1.4(12) . . . . ?
C2 C3 C4 C30 -176.4(8) . . . . ?
C29 C30 C4 C3 -2.0(13) . . . . ?
C29 C30 C4 C5 -179.6(9) . . . . ?
C5 N2 C6 Pt1 -3.7(9) . . . . ?
C5 N2 C6 N3 170.3(7) . . . . ?
C5 N2 C24 O1 -56.8(13) . . . . ?
C5 N2 C24 N5 123.5(10) . . . . ?
C5 N1 C1 C2 2.5(13) . . . . ?
C27 C3 C2 C1 -179.1(8) . . . . ?
C27 C3 C4 C5 -179.8(8) . . . . ?
C27 C3 C4 C30 2.4(12) . . . . ?
C17 C16 C21 C20 -0.8(13) . . . . ?
C17 C16 C21 C23 178.9(8) . . . . ?
C30 C29 C28 C27 1.7(14) . . . . ?
C12 C7 C8 C13 -174.9(8) . . . . ?
C12 C7 C8 C9 4.7(12) . . . . ?
C12 C11 C10 C9 1.6(14) . . . . ?
C21 C16 C17 C22 179.3(8) . . . . ?
C21 C16 C17 C18 -0.2(13) . . . . ?
C21 C20 C19 C18 0.0(15) . . . . ?
C4 C3 C2 C1 -0.3(13) . . . . ?
C4 C3 C27 C28 -0.8(13) . . . . ?
N4 C16 C17 C22 1.5(12) . . . . ?
N4 C16 C17 C18 -178.0(8) . . . . ?
N4 C16 C21 C20 176.9(8) . . . . ?
N4 C16 C21 C23 -3.3(13) . . . . ?
C11 C10 C9 C8 0.2(14) . . . . ?
C28 C29 C30 C4 -0.1(14) . . . . ?
C22 C17 C18 C19 -178.4(8) . . . . ?
C8 C7 C12 C11 -2.9(12) . . . . ?
C8 C7 C12 C14 176.1(8) . . . . ?
C13 C8 C9 C10 176.3(8) . . . . ?
C20 C19 C18 C17 -1.1(14) . . . . ?
C23 C21 C20 C19 -178.9(9) . . . . ?
C24 N2 C6 Pt1 -152.3(6) . . . . ?
C24 N2 C6 N3 21.7(10) . . . . ?
C24 N2 C5 N1 147.3(8) . . . . ?
C24 N2 C5 C4 -33.8(13) . . . . ?
C25 N5 C24 N2 2.1(15) . . . . ?
C25 N5 C24 O1 -177.6(10) . . . . ?
C14 C12 C11 C10 -179.4(8) . . . . ?
C26 N5 C24 N2 172.0(9) . . . . ?
C26 N5 C24 O1 -7.6(17) . . . . ?
